data_7709635
loop_
_publ_author_name
'Wang, Ai'
'Yang, Bin'
'Wang, Yan'
'Hu, Zijia'
'Wei, Zhihong'
'Zhu, Miaoli'
'Englert, Ulli'

_publ_section_title
;
 Structure, magnetic properties and spin density of two alternative Mn(II)
 coordination polymers based on 1,4-bis(2'-carboxyphenoxy)benzene
;
_journal_name_full 'Dalton Transactions'
_journal_paper_doi 10.1039/D1DT04240H
_journal_year 2022
_chemical_formula_moiety 'C60 H42 Mn2 N4 O13'
_chemical_formula_sum 'C60 H42 Mn2 N4 O13'
_chemical_formula_weight 1136.85
_space_group_crystal_system monoclinic
_space_group_IT_number 14
_space_group_name_Hall '-P 2yn'
_space_group_name_H-M_alt 'P 1 21/n 1'
_atom_sites_solution_hydrogens mixed
_audit_creation_method SHELXL-2014/7
_audit_update_record
;
2021-12-08 deposited with the CCDC.	2022-02-28 downloaded from the CCDC.
;
_cell_angle_alpha 90
_cell_angle_beta 107.820(2)
_cell_angle_gamma 90
_cell_formula_units_Z 4
_cell_length_a 19.1662(18)
_cell_length_b 12.1445(11)
_cell_length_c 23.566(2)
_cell_measurement_reflns_used 3994
_cell_measurement_temperature 296(2)
_cell_measurement_theta_max 22.18
_cell_measurement_theta_min 2.35
_cell_volume 5222.1(8)
_computing_cell_refinement 'Bruker SAINT'
_computing_data_collection 'Bruker APEX2'
_computing_data_reduction 'Bruker SAINT'
_computing_structure_refinement 'SHELXL-2014/7 (Sheldrick, 2014)'
_computing_structure_solution 'SHELXS-2014 (Sheldrick, 2014)'
_diffrn_ambient_temperature 296(2)
_diffrn_measured_fraction_theta_full 0.997
_diffrn_measured_fraction_theta_max 0.976
_diffrn_measurement_device_type 'Bruker APEX-II CCD'
_diffrn_measurement_method '\w scans'
_diffrn_radiation_monochromator graphite
_diffrn_radiation_source 'sealed tube'
_diffrn_radiation_type MoK\a
_diffrn_radiation_wavelength 0.71073
_diffrn_reflns_av_R_equivalents 0.0581
_diffrn_reflns_av_unetI/netI 0.0834
_diffrn_reflns_Laue_measured_fraction_full 0.997
_diffrn_reflns_Laue_measured_fraction_max 0.976
_diffrn_reflns_limit_h_max 18
_diffrn_reflns_limit_h_min -25
_diffrn_reflns_limit_k_max 15
_diffrn_reflns_limit_k_min -15
_diffrn_reflns_limit_l_max 30
_diffrn_reflns_limit_l_min -30
_diffrn_reflns_number 31515
_diffrn_reflns_point_group_measured_fraction_full 0.997
_diffrn_reflns_point_group_measured_fraction_max 0.976
_diffrn_reflns_theta_full 25.242
_diffrn_reflns_theta_max 27.840
_diffrn_reflns_theta_min 2.014
_exptl_absorpt_coefficient_mu 0.556
_exptl_absorpt_correction_T_max 0.850
_exptl_absorpt_correction_T_min 0.840
_exptl_absorpt_correction_type multi-scan
_exptl_absorpt_process_details SADABS
_exptl_crystal_colour yellow
_exptl_crystal_density_diffrn 1.446
_exptl_crystal_description block
_exptl_crystal_F_000 2336
_exptl_crystal_size_max 0.300
_exptl_crystal_size_mid 0.290
_exptl_crystal_size_min 0.280
_refine_diff_density_max 0.239
_refine_diff_density_min -0.382
_refine_diff_density_rms 0.056
_refine_ls_extinction_method none
_refine_ls_goodness_of_fit_ref 0.973
_refine_ls_hydrogen_treatment mixed
_refine_ls_matrix_type full
_refine_ls_number_parameters 718
_refine_ls_number_reflns 12100
_refine_ls_number_restraints 2
_refine_ls_restrained_S_all 0.973
_refine_ls_R_factor_all 0.1176
_refine_ls_R_factor_gt 0.0471
_refine_ls_shift/su_max 0.001
_refine_ls_shift/su_mean 0.000
_refine_ls_structure_factor_coef Fsqd
_refine_ls_weighting_details 'w=1/[\s^2^(Fo^2^)+(0.0382P)^2^] where P=(Fo^2^+2Fc^2^)/3'
_refine_ls_weighting_scheme calc
_refine_ls_wR_factor_gt 0.0827
_refine_ls_wR_factor_ref 0.1048
_reflns_Friedel_coverage 0.000
_reflns_number_gt 6557
_reflns_number_total 12100
_reflns_threshold_expression 'I > 2\s(I)'
_cod_data_source_file d1dt04240h2.cif
_cod_data_source_block 596-2
_cod_original_cell_volume 5222.3(8)
_cod_original_sg_symbol_H-M 'P 21/n'
_cod_database_code 7709635
_shelx_shelxl_version_number 2014/7
_shelx_space_group_comment
;
The symmetry employed for this shelxl refinement is uniquely defined
by the following loop, which should always be used as a source of
symmetry information in preference to the above space-group names.
They are only intended as comments.
;
_shelx_estimated_absorpt_t_min 0.851
_shelx_estimated_absorpt_t_max 0.860

loop_
_space_group_symop_operation_xyz
'x, y, z'
'-x+1/2, y+1/2, -z+1/2'
'-x, -y, -z'
'x-1/2, -y-1/2, z-1/2'

loop_
_atom_site_label
_atom_site_type_symbol
_atom_site_fract_x
_atom_site_fract_y
_atom_site_fract_z
_atom_site_U_iso_or_equiv
_atom_site_adp_type
_atom_site_occupancy
_atom_site_site_symmetry_order
_atom_site_calc_flag
_atom_site_refinement_flags_posn
_atom_site_refinement_flags_adp
_atom_site_refinement_flags_occupancy
_atom_site_disorder_assembly
_atom_site_disorder_group
Mn1 Mn 0.84019(2) 0.87495(3) 0.06400(2) 0.03415(11) Uani 1 1 d . . . . .
Mn2 Mn 0.64514(2) 0.81254(3) -0.08987(2) 0.03631(12) Uani 1 1 d . . . . .
O1 O 0.83394(11) 0.99025(15) 0.13422(7) 0.0489(5) Uani 1 1 d . . . . .
O2 O 0.78469(11) 1.14162(16) 0.08396(8) 0.0531(5) Uani 1 1 d . . . . .
O3 O 0.82460(9) 1.32781(14) 0.15907(8) 0.0442(5) Uani 1 1 d . . . . .
O4 O 0.80513(11) 1.00955(16) 0.00204(8) 0.0434(5) Uani 1 1 d D . . . .
H1 H 0.7929(16) 1.0597(19) 0.0224(11) 0.065 Uiso 1 1 d D U . . .
H4 H 0.7713(13) 1.007(2) -0.0297(9) 0.065 Uiso 1 1 d D U . . .
O5 O 0.84542(10) 0.76521(15) -0.00903(8) 0.0505(5) Uani 1 1 d . . . . .
O6 O 0.73773(11) 0.71530(17) -0.07222(9) 0.0639(6) Uani 1 1 d . . . . .
O7 O 0.92444(10) 0.68171(15) -0.09122(9) 0.0526(5) Uani 1 1 d . . . . .
O8 O 0.75119(10) 0.78014(16) 0.07445(8) 0.0487(5) Uani 1 1 d . . . . .
O9 O 0.65145(10) 0.82112(16) 0.00009(8) 0.0515(5) Uani 1 1 d . . . . .
O10 O 0.54907(11) 0.75164(16) 0.05864(11) 0.0707(7) Uani 1 1 d . . . . .
O11 O 0.68608(10) 0.97895(14) -0.10028(7) 0.0397(5) Uani 1 1 d . . . . .
O12 O 0.65617(11) 0.87590(16) -0.18022(8) 0.0512(5) Uani 1 1 d . . . . .
O13 O 0.70683(9) 1.19838(14) -0.11644(7) 0.0401(5) Uani 1 1 d . . . . .
N1 N 0.91325(12) 0.75707(18) 0.13325(9) 0.0419(6) Uani 1 1 d . . . . .
N2 N 0.95965(12) 0.93157(19) 0.08722(10) 0.0418(6) Uani 1 1 d . . . . .
N3 N 0.57047(13) 0.67915(19) -0.14442(10) 0.0455(6) Uani 1 1 d . . . . .
N4 N 0.52848(12) 0.86764(19) -0.10899(10) 0.0432(6) Uani 1 1 d . . . . .
C1 C 0.80941(14) 1.0871(2) 0.13017(12) 0.0370(6) Uani 1 1 d . . . . .
C2 C 0.80722(13) 1.1396(2) 0.18821(10) 0.0337(6) Uani 1 1 d . . . . .
C3 C 0.79464(14) 1.0731(2) 0.23183(12) 0.0447(7) Uani 1 1 d . . . . .
H3 H 0.7937 0.9972 0.2266 0.054 Uiso 1 1 calc R U . . .
C4 C 0.78349(17) 1.1153(3) 0.28263(13) 0.0568(9) Uani 1 1 d . . . . .
H4A H 0.7745 1.0685 0.3108 0.068 Uiso 1 1 calc R U . . .
C5 C 0.78592(17) 1.2278(3) 0.29107(13) 0.0605(9) Uani 1 1 d . . . . .
H5 H 0.7768 1.2576 0.3245 0.073 Uiso 1 1 calc R U . . .
C6 C 0.80173(15) 1.2957(3) 0.25010(12) 0.0491(8) Uani 1 1 d . . . . .
H6 H 0.8055 1.3713 0.2567 0.059 Uiso 1 1 calc R U . . .
C7 C 0.81202(13) 1.2521(2) 0.19908(11) 0.0354(6) Uani 1 1 d . . . . .
C8 C 0.88818(14) 1.3188(2) 0.14363(12) 0.0372(6) Uani 1 1 d . . . . .
C9 C 0.95283(15) 1.2802(2) 0.18122(12) 0.0459(7) Uani 1 1 d . . . . .
H9 H 0.9546 1.2524 0.2184 0.055 Uiso 1 1 calc R U . . .
C10 C 0.88570(17) 1.3586(3) 0.08863(13) 0.0599(9) Uani 1 1 d . . . . .
H10 H 0.8417 1.3846 0.0629 0.072 Uiso 1 1 calc R U . . .
C11 C 0.97985(17) 1.0216(2) 0.06379(13) 0.0522(8) Uani 1 1 d . . . . .
H11 H 0.9437 1.0623 0.0365 0.063 Uiso 1 1 calc R U . . .
C12 C 1.05142(18) 1.0575(3) 0.07785(15) 0.0619(9) Uani 1 1 d . . . . .
H12 H 1.0636 1.1200 0.0602 0.074 Uiso 1 1 calc R U . . .
C13 C 1.10343(19) 0.9980(3) 0.11851(17) 0.0748(11) Uani 1 1 d . . . . .
H13 H 1.1523 1.0195 0.1288 0.090 Uiso 1 1 calc R U . . .
C14 C 1.08430(16) 0.9069(3) 0.14422(15) 0.0647(10) Uani 1 1 d . . . . .
H14 H 1.1199 0.8671 0.1725 0.078 Uiso 1 1 calc R U . . .
C15 C 1.01151(15) 0.8741(2) 0.12805(12) 0.0423(7) Uani 1 1 d . . . . .
C16 C 0.98586(16) 0.7770(2) 0.15321(12) 0.0432(7) Uani 1 1 d . . . . .
C17 C 1.03199(17) 0.7078(3) 0.19573(13) 0.0555(9) Uani 1 1 d . . . . .
H17 H 1.0820 0.7224 0.2097 0.067 Uiso 1 1 calc R U . . .
C18 C 1.0042(2) 0.6191(3) 0.21695(14) 0.0624(9) Uani 1 1 d . . . . .
H18 H 1.0351 0.5731 0.2452 0.075 Uiso 1 1 calc R U . . .
C19 C 0.93076(19) 0.5983(2) 0.19641(13) 0.0590(9) Uani 1 1 d . . . . .
H19 H 0.9106 0.5379 0.2100 0.071 Uiso 1 1 calc R U . . .
C20 C 0.88717(17) 0.6699(2) 0.15475(13) 0.0530(8) Uani 1 1 d . . . . .
H20 H 0.8370 0.6565 0.1410 0.064 Uiso 1 1 calc R U . . .
C21 C 0.80462(15) 0.7017(2) -0.04567(12) 0.0360(6) Uani 1 1 d . . . . .
C22 C 0.83420(13) 0.5930(2) -0.05945(10) 0.0333(6) Uani 1 1 d . . . . .
C23 C 0.79695(15) 0.4975(2) -0.05406(11) 0.0425(7) Uani 1 1 d . . . . .
H23 H 0.7554 0.5026 -0.0417 0.051 Uiso 1 1 calc R U . . .
C24 C 0.81991(18) 0.3960(3) -0.06645(13) 0.0568(9) Uani 1 1 d . . . . .
H24 H 0.7954 0.3327 -0.0610 0.068 Uiso 1 1 calc R U . . .
C25 C 0.87956(19) 0.3888(3) -0.08698(13) 0.0601(9) Uani 1 1 d . . . . .
H25 H 0.8951 0.3201 -0.0958 0.072 Uiso 1 1 calc R U . . .
C26 C 0.91662(17) 0.4820(2) -0.09462(12) 0.0517(8) Uani 1 1 d . . . . .
H26 H 0.9565 0.4766 -0.1091 0.062 Uiso 1 1 calc R U . . .
C27 C 0.89391(15) 0.5840(2) -0.08048(11) 0.0385(7) Uani 1 1 d . . . . .
C28 C 0.98725(15) 0.6775(2) -0.10942(13) 0.0434(7) Uani 1 1 d . . . . .
C29 C 0.98406(16) 0.7177(2) -0.16388(13) 0.0496(8) Uani 1 1 d . . . . .
H29 H 0.9399 0.7435 -0.1894 0.059 Uiso 1 1 calc R U . . .
C30 C 1.05175(17) 0.6396(3) -0.07148(14) 0.0633(9) Uani 1 1 d . . . . .
H30 H 1.0535 0.6127 -0.0341 0.076 Uiso 1 1 calc R U . . .
C31 C 0.68757(15) 0.7609(2) 0.04226(11) 0.0358(6) Uani 1 1 d . . . . .
C32 C 0.65320(14) 0.6557(2) 0.05463(10) 0.0326(6) Uani 1 1 d . . . . .
C33 C 0.69173(15) 0.5575(2) 0.05938(11) 0.0430(7) Uani 1 1 d . . . . .
H33 H 0.7387 0.5585 0.0557 0.052 Uiso 1 1 calc R U . . .
C34 C 0.66243(17) 0.4588(2) 0.06940(12) 0.0533(8) Uani 1 1 d . . . . .
H34 H 0.6888 0.3938 0.0719 0.064 Uiso 1 1 calc R U . . .
C35 C 0.59372(19) 0.4579(2) 0.07562(13) 0.0588(9) Uani 1 1 d . . . . .
H35 H 0.5733 0.3914 0.0822 0.071 Uiso 1 1 calc R U . . .
C36 C 0.55429(17) 0.5540(2) 0.07232(14) 0.0570(8) Uani 1 1 d . . . . .
H36 H 0.5079 0.5525 0.0771 0.068 Uiso 1 1 calc R U . . .
C37 C 0.58404(15) 0.6519(2) 0.06184(12) 0.0431(7) Uani 1 1 d . . . . .
C38 C 0.48523(17) 0.7571(2) 0.07524(16) 0.0525(8) Uani 1 1 d . . . . .
C39 C 0.48919(16) 0.7654(3) 0.13412(15) 0.0618(9) Uani 1 1 d . . . . .
H39 H 0.5342 0.7604 0.1636 0.074 Uiso 1 1 calc R U . . .
C40 C 0.42525(15) 0.7816(2) 0.14958(13) 0.0517(8) Uani 1 1 d . . . . .
H40 H 0.4273 0.7872 0.1894 0.062 Uiso 1 1 calc R U . . .
C41 C 0.35959(14) 0.7890(2) 0.10565(12) 0.0369(7) Uani 1 1 d . . . . .
C42 C 0.35565(16) 0.7813(2) 0.04614(12) 0.0460(7) Uani 1 1 d . . . . .
H42 H 0.3108 0.7866 0.0165 0.055 Uiso 1 1 calc R U . . .
C43 C 0.41949(17) 0.7657(2) 0.03161(14) 0.0525(8) Uani 1 1 d . . . . .
H43 H 0.4177 0.7610 -0.0082 0.063 Uiso 1 1 calc R U . . .
C44 C 0.67835(13) 0.9653(2) -0.15500(11) 0.0343(6) Uani 1 1 d . . . . .
C45 C 0.69664(13) 1.0563(2) -0.19111(10) 0.0335(6) Uani 1 1 d . . . . .
C46 C 0.70468(15) 1.0303(2) -0.24638(11) 0.0449(7) Uani 1 1 d . . . . .
H46 H 0.6959 0.9585 -0.2605 0.054 Uiso 1 1 calc R U . . .
C47 C 0.72521(16) 1.1080(3) -0.28057(12) 0.0572(9) Uani 1 1 d . . . . .
H47 H 0.7319 1.0882 -0.3167 0.069 Uiso 1 1 calc R U . . .
C48 C 0.73585(17) 1.2152(3) -0.26113(13) 0.0590(9) Uani 1 1 d . . . . .
H48 H 0.7489 1.2683 -0.2844 0.071 Uiso 1 1 calc R U . . .
C49 C 0.72711(15) 1.2443(2) -0.20701(13) 0.0503(8) Uani 1 1 d . . . . .
H49 H 0.7339 1.3169 -0.1941 0.060 Uiso 1 1 calc R U . . .
C50 C 0.70839(13) 1.1652(2) -0.17225(11) 0.0365(6) Uani 1 1 d . . . . .
C51 C 0.51048(17) 0.9556(3) -0.08256(14) 0.0578(9) Uani 1 1 d . . . . .
H51 H 0.5481 1.0007 -0.0603 0.069 Uiso 1 1 calc R U . . .
C52 C 0.43954(18) 0.9836(3) -0.08625(16) 0.0659(10) Uani 1 1 d . . . . .
H52 H 0.4294 1.0457 -0.0671 0.079 Uiso 1 1 calc R U . . .
C53 C 0.38511(18) 0.9173(3) -0.11881(16) 0.0734(11) Uani 1 1 d . . . . .
H53 H 0.3366 0.9333 -0.1221 0.088 Uiso 1 1 calc R U . . .
C54 C 0.40180(17) 0.8264(3) -0.14693(15) 0.0639(9) Uani 1 1 d . . . . .
H54 H 0.3645 0.7813 -0.1698 0.077 Uiso 1 1 calc R U . . .
C55 C 0.47429(15) 0.8021(2) -0.14108(12) 0.0428(7) Uani 1 1 d . . . . .
C56 C 0.49880(16) 0.7033(2) -0.16670(12) 0.0440(7) Uani 1 1 d . . . . .
C57 C 0.45191(18) 0.6386(3) -0.21067(14) 0.0634(10) Uani 1 1 d . . . . .
H57 H 0.4024 0.6563 -0.2256 0.076 Uiso 1 1 calc R U . . .
C58 C 0.4791(2) 0.5485(3) -0.23180(15) 0.0733(11) Uani 1 1 d . . . . .
H58 H 0.4484 0.5051 -0.2616 0.088 Uiso 1 1 calc R U . . .
C59 C 0.5514(2) 0.5230(3) -0.20877(16) 0.0751(11) Uani 1 1 d . . . . .
H59 H 0.5706 0.4615 -0.2222 0.090 Uiso 1 1 calc R U . . .
C60 C 0.59584(18) 0.5898(3) -0.16519(14) 0.0608(9) Uani 1 1 d . . . . .
H60 H 0.6453 0.5722 -0.1496 0.073 Uiso 1 1 calc R U . . .

loop_
_atom_site_aniso_label
_atom_site_aniso_U_11
_atom_site_aniso_U_22
_atom_site_aniso_U_33
_atom_site_aniso_U_23
_atom_site_aniso_U_13
_atom_site_aniso_U_12
Mn1 0.0284(2) 0.0388(2) 0.0356(2) -0.00269(19) 0.01030(18) -0.00137(19)
Mn2 0.0264(2) 0.0415(2) 0.0392(2) 0.0030(2) 0.00738(19) -0.00258(19)
O1 0.0624(14) 0.0453(12) 0.0400(11) -0.0032(9) 0.0172(10) 0.0123(11)
O2 0.0690(15) 0.0570(13) 0.0309(11) -0.0009(10) 0.0115(11) 0.0143(11)
O3 0.0370(11) 0.0470(12) 0.0565(12) 0.0040(10) 0.0262(10) 0.0061(9)
O4 0.0477(13) 0.0472(12) 0.0328(11) -0.0051(10) 0.0088(9) 0.0019(10)
O5 0.0455(12) 0.0516(12) 0.0582(13) -0.0204(11) 0.0217(11) -0.0059(10)
O6 0.0367(13) 0.0725(15) 0.0755(15) -0.0061(12) 0.0068(12) 0.0144(11)
O7 0.0495(13) 0.0436(12) 0.0830(14) 0.0008(11) 0.0475(12) -0.0005(10)
O8 0.0306(11) 0.0663(14) 0.0490(12) 0.0093(10) 0.0119(10) -0.0087(10)
O9 0.0468(13) 0.0669(14) 0.0437(11) 0.0184(11) 0.0179(10) 0.0097(11)
O10 0.0590(14) 0.0464(13) 0.135(2) 0.0149(13) 0.0714(15) 0.0095(11)
O11 0.0464(12) 0.0457(11) 0.0274(10) 0.0002(8) 0.0118(9) -0.0095(9)
O12 0.0628(14) 0.0490(12) 0.0414(11) -0.0090(10) 0.0155(10) -0.0136(11)
O13 0.0317(11) 0.0521(12) 0.0412(11) -0.0116(9) 0.0180(9) -0.0084(9)
N1 0.0383(15) 0.0421(14) 0.0429(13) -0.0020(11) 0.0086(12) 0.0009(11)
N2 0.0357(14) 0.0447(14) 0.0462(14) -0.0076(12) 0.0145(12) -0.0052(12)
N3 0.0419(15) 0.0445(15) 0.0482(14) 0.0002(12) 0.0109(12) -0.0051(12)
N4 0.0310(13) 0.0420(14) 0.0536(15) 0.0021(12) 0.0088(12) -0.0037(11)
C1 0.0267(15) 0.0499(18) 0.0359(16) -0.0045(14) 0.0119(13) -0.0023(13)
C2 0.0251(14) 0.0492(17) 0.0279(14) -0.0010(13) 0.0096(12) 0.0034(12)
C3 0.0427(18) 0.0516(18) 0.0441(17) 0.0038(15) 0.0195(15) 0.0022(14)
C4 0.062(2) 0.075(2) 0.0409(18) 0.0124(17) 0.0264(17) 0.0051(19)
C5 0.059(2) 0.094(3) 0.0343(17) -0.0086(18) 0.0232(16) 0.008(2)
C6 0.0474(19) 0.058(2) 0.0484(18) -0.0157(16) 0.0235(16) 0.0024(15)
C7 0.0233(15) 0.0522(18) 0.0337(15) 0.0002(14) 0.0130(12) 0.0018(13)
C8 0.0326(16) 0.0408(16) 0.0434(16) 0.0000(13) 0.0196(14) 0.0008(13)
C9 0.0359(17) 0.065(2) 0.0416(16) 0.0062(15) 0.0185(15) -0.0010(15)
C10 0.0393(19) 0.089(3) 0.054(2) 0.0235(18) 0.0181(16) 0.0082(17)
C11 0.047(2) 0.053(2) 0.060(2) -0.0047(16) 0.0208(17) -0.0049(16)
C12 0.054(2) 0.056(2) 0.085(3) -0.0177(19) 0.034(2) -0.0199(18)
C13 0.034(2) 0.082(3) 0.106(3) -0.015(2) 0.018(2) -0.015(2)
C14 0.0312(18) 0.075(2) 0.079(2) -0.006(2) 0.0046(18) 0.0019(17)
C15 0.0301(16) 0.0505(18) 0.0450(17) -0.0152(15) 0.0098(14) 0.0005(14)
C16 0.0372(18) 0.0495(18) 0.0399(16) -0.0130(14) 0.0075(14) 0.0107(14)
C17 0.0437(19) 0.065(2) 0.0527(19) -0.0076(17) 0.0070(16) 0.0125(17)
C18 0.065(2) 0.062(2) 0.0503(19) 0.0016(18) 0.0030(19) 0.0240(19)
C19 0.073(3) 0.0436(19) 0.055(2) 0.0017(16) 0.0116(19) 0.0044(17)
C20 0.049(2) 0.051(2) 0.0517(19) 0.0002(16) 0.0041(16) -0.0006(16)
C21 0.0328(16) 0.0439(17) 0.0356(15) 0.0010(13) 0.0167(13) -0.0002(14)
C22 0.0302(15) 0.0417(16) 0.0282(14) -0.0039(12) 0.0092(12) -0.0041(12)
C23 0.0392(17) 0.0525(19) 0.0382(16) -0.0071(14) 0.0155(14) -0.0088(15)
C24 0.071(2) 0.047(2) 0.0561(19) -0.0109(16) 0.0251(18) -0.0195(17)
C25 0.081(3) 0.0432(19) 0.065(2) -0.0145(17) 0.035(2) -0.0026(18)
C26 0.055(2) 0.053(2) 0.0599(19) -0.0075(16) 0.0353(17) 0.0043(16)
C27 0.0402(17) 0.0388(16) 0.0423(16) -0.0018(13) 0.0210(14) -0.0014(13)
C28 0.0359(17) 0.0478(18) 0.0550(19) -0.0008(15) 0.0264(15) 0.0017(14)
C29 0.0335(17) 0.064(2) 0.0543(19) 0.0074(16) 0.0179(15) 0.0036(15)
C30 0.053(2) 0.095(3) 0.0507(19) 0.0229(18) 0.0291(18) 0.0022(19)
C31 0.0306(16) 0.0498(18) 0.0331(15) 0.0020(13) 0.0188(13) 0.0070(14)
C32 0.0299(15) 0.0416(16) 0.0277(14) -0.0007(12) 0.0108(12) 0.0013(12)
C33 0.0384(17) 0.0514(19) 0.0427(16) -0.0041(15) 0.0178(14) 0.0045(15)
C34 0.060(2) 0.0408(18) 0.062(2) -0.0060(16) 0.0231(18) 0.0054(16)
C35 0.071(2) 0.0399(18) 0.075(2) -0.0030(17) 0.036(2) -0.0077(17)
C36 0.051(2) 0.0486(19) 0.084(2) -0.0021(18) 0.0397(18) -0.0043(16)
C37 0.0419(18) 0.0404(17) 0.0544(18) 0.0002(14) 0.0257(15) 0.0007(14)
C38 0.046(2) 0.0438(18) 0.083(2) 0.0059(17) 0.0423(19) 0.0062(15)
C39 0.0316(18) 0.080(2) 0.074(2) 0.0217(19) 0.0163(17) 0.0086(17)
C40 0.0368(18) 0.075(2) 0.0461(17) 0.0130(16) 0.0164(15) 0.0056(16)
C41 0.0325(16) 0.0350(16) 0.0488(17) -0.0001(13) 0.0208(14) -0.0010(12)
C42 0.0408(18) 0.0527(19) 0.0478(17) -0.0089(15) 0.0184(15) -0.0038(14)
C43 0.059(2) 0.0505(19) 0.061(2) -0.0114(16) 0.0360(19) -0.0055(16)
C44 0.0234(14) 0.0462(17) 0.0322(15) -0.0007(13) 0.0070(12) 0.0011(12)
C45 0.0258(14) 0.0481(17) 0.0268(14) 0.0006(12) 0.0084(12) -0.0010(12)
C46 0.0422(18) 0.064(2) 0.0289(15) -0.0031(14) 0.0113(14) -0.0023(15)
C47 0.051(2) 0.094(3) 0.0299(16) 0.0039(17) 0.0176(15) -0.0028(19)
C48 0.052(2) 0.080(3) 0.0464(19) 0.0167(18) 0.0182(17) -0.0133(18)
C49 0.0483(19) 0.0510(19) 0.0545(19) 0.0077(16) 0.0199(16) -0.0093(15)
C50 0.0239(14) 0.0525(18) 0.0341(15) 0.0017(13) 0.0105(12) -0.0041(13)
C51 0.0374(19) 0.052(2) 0.081(2) -0.0033(18) 0.0138(18) -0.0055(15)
C52 0.046(2) 0.061(2) 0.094(3) 0.008(2) 0.027(2) 0.0108(18)
C53 0.0298(19) 0.088(3) 0.102(3) 0.006(2) 0.019(2) 0.006(2)
C54 0.0310(18) 0.079(3) 0.076(2) 0.002(2) 0.0078(17) -0.0114(18)
C55 0.0306(16) 0.0530(19) 0.0410(16) 0.0119(15) 0.0052(14) -0.0090(14)
C56 0.0379(18) 0.0525(19) 0.0382(16) 0.0070(14) 0.0066(14) -0.0136(15)
C57 0.050(2) 0.077(2) 0.056(2) -0.0002(19) 0.0044(18) -0.0271(19)
C58 0.077(3) 0.078(3) 0.065(2) -0.024(2) 0.022(2) -0.036(2)
C59 0.089(3) 0.061(2) 0.082(3) -0.022(2) 0.036(2) -0.021(2)
C60 0.056(2) 0.060(2) 0.065(2) -0.0070(18) 0.0162(18) -0.0039(18)

loop_
_atom_type_symbol
_atom_type_description
_atom_type_scat_dispersion_real
_atom_type_scat_dispersion_imag
_atom_type_scat_source
C C 0.0033 0.0016 'International Tables Vol C Tables 4.2.6.8 and 6.1.1.4'
H H 0.0000 0.0000 'International Tables Vol C Tables 4.2.6.8 and 6.1.1.4'
N N 0.0061 0.0033 'International Tables Vol C Tables 4.2.6.8 and 6.1.1.4'
O O 0.0106 0.0060 'International Tables Vol C Tables 4.2.6.8 and 6.1.1.4'
Mn Mn 0.3368 0.7283 'International Tables Vol C Tables 4.2.6.8 and 6.1.1.4'

loop_
_geom_angle_atom_site_label_1
_geom_angle_atom_site_label_2
_geom_angle_atom_site_label_3
_geom_angle
_geom_angle_site_symmetry_1
_geom_angle_site_symmetry_3
_geom_angle_publ_flag
O8 Mn1 O4 113.11(7) . . ?
O8 Mn1 O1 91.56(7) . . ?
O4 Mn1 O1 87.10(7) . . ?
O8 Mn1 O5 89.59(7) . . ?
O4 Mn1 O5 90.50(7) . . ?
O1 Mn1 O5 177.59(7) . . ?
O8 Mn1 N2 155.54(8) . . ?
O4 Mn1 N2 90.90(8) . . ?
O1 Mn1 N2 84.82(7) . . ?
O5 Mn1 N2 95.00(7) . . ?
O8 Mn1 N1 85.22(8) . . ?
O4 Mn1 N1 161.63(8) . . ?
O1 Mn1 N1 91.37(7) . . ?
O5 Mn1 N1 90.83(7) . . ?
N2 Mn1 N1 70.73(8) . . ?
O6 Mn2 O9 92.57(8) . . ?
O6 Mn2 O11 103.48(8) . . ?
O9 Mn2 O11 98.91(7) . . ?
O6 Mn2 N4 162.39(9) . . ?
O9 Mn2 N4 86.19(8) . . ?
O11 Mn2 N4 94.06(8) . . ?
O6 Mn2 N3 93.42(9) . . ?
O9 Mn2 N3 116.05(8) . . ?
O11 Mn2 N3 140.40(7) . . ?
N4 Mn2 N3 71.56(9) . . ?
O6 Mn2 O12 93.45(8) . . ?
O9 Mn2 O12 156.40(7) . . ?
O11 Mn2 O12 57.49(6) . . ?
N4 Mn2 O12 94.67(8) . . ?
N3 Mn2 O12 86.34(7) . . ?
C1 O1 Mn1 130.00(17) . . ?
C8 O3 C7 118.5(2) . . ?
Mn1 O4 H1 104.1(19) . . ?
Mn1 O4 H4 125(2) . . ?
H1 O4 H4 105(3) . . ?
C21 O5 Mn1 138.62(17) . . ?
C21 O6 Mn2 149.4(2) . . ?
C27 O7 C28 118.6(2) . . ?
C31 O8 Mn1 134.37(17) . . ?
C31 O9 Mn2 128.33(17) . . ?
C37 O10 C38 118.7(2) . . ?
C44 O11 Mn2 93.35(16) . . ?
C44 O12 Mn2 87.99(15) . . ?
C41 O13 C50 119.75(19) 3_675 . ?
C20 N1 C16 118.4(2) . . ?
C20 N1 Mn1 123.12(19) . . ?
C16 N1 Mn1 118.43(19) . . ?
C11 N2 C15 118.4(2) . . ?
C11 N2 Mn1 122.8(2) . . ?
C15 N2 Mn1 118.70(18) . . ?
C60 N3 C56 118.4(3) . . ?
C60 N3 Mn2 123.1(2) . . ?
C56 N3 Mn2 117.06(19) . . ?
C51 N4 C55 118.1(3) . . ?
C51 N4 Mn2 121.96(19) . . ?
C55 N4 Mn2 119.22(19) . . ?
O2 C1 O1 126.8(2) . . ?
O2 C1 C2 117.3(2) . . ?
O1 C1 C2 115.8(2) . . ?
C3 C2 C7 117.0(2) . . ?
C3 C2 C1 118.8(2) . . ?
C7 C2 C1 124.1(2) . . ?
C4 C3 C2 122.5(3) . . ?
C4 C3 H3 118.7 . . ?
C2 C3 H3 118.7 . . ?
C3 C4 C5 119.1(3) . . ?
C3 C4 H4A 120.5 . . ?
C5 C4 H4A 120.5 . . ?
C6 C5 C4 119.9(3) . . ?
C6 C5 H5 120.0 . . ?
C4 C5 H5 120.0 . . ?
C5 C6 C7 120.2(3) . . ?
C5 C6 H6 119.9 . . ?
C7 C6 H6 119.9 . . ?
C6 C7 C2 121.2(3) . . ?
C6 C7 O3 115.9(2) . . ?
C2 C7 O3 122.8(2) . . ?
C9 C8 C10 119.7(3) . . ?
C9 C8 O3 123.7(2) . . ?
C10 C8 O3 116.4(2) . . ?
C8 C9 C29 120.0(3) . 3_775 ?
C8 C9 H9 120.0 . . ?
C29 C9 H9 120.0 3_775 . ?
C8 C10 C30 120.1(3) . 3_775 ?
C8 C10 H10 119.9 . . ?
C30 C10 H10 119.9 3_775 . ?
N2 C11 C12 123.5(3) . . ?
N2 C11 H11 118.2 . . ?
C12 C11 H11 118.2 . . ?
C13 C12 C11 117.5(3) . . ?
C13 C12 H12 121.2 . . ?
C11 C12 H12 121.2 . . ?
C12 C13 C14 120.3(3) . . ?
C12 C13 H13 119.8 . . ?
C14 C13 H13 119.8 . . ?
C13 C14 C15 119.7(3) . . ?
C13 C14 H14 120.2 . . ?
C15 C14 H14 120.2 . . ?
N2 C15 C14 120.5(3) . . ?
N2 C15 C16 116.0(2) . . ?
C14 C15 C16 123.5(3) . . ?
N1 C16 C17 120.1(3) . . ?
N1 C16 C15 116.1(2) . . ?
C17 C16 C15 123.7(3) . . ?
C18 C17 C16 120.4(3) . . ?
C18 C17 H17 119.8 . . ?
C16 C17 H17 119.8 . . ?
C17 C18 C19 119.5(3) . . ?
C17 C18 H18 120.2 . . ?
C19 C18 H18 120.2 . . ?
C18 C19 C20 117.9(3) . . ?
C18 C19 H19 121.0 . . ?
C20 C19 H19 121.0 . . ?
N1 C20 C19 123.5(3) . . ?
N1 C20 H20 118.2 . . ?
C19 C20 H20 118.2 . . ?
O5 C21 O6 126.5(3) . . ?
O5 C21 C22 119.7(2) . . ?
O6 C21 C22 113.7(2) . . ?
C27 C22 C23 118.2(3) . . ?
C27 C22 C21 123.5(2) . . ?
C23 C22 C21 118.2(2) . . ?
C24 C23 C22 121.6(3) . . ?
C24 C23 H23 119.2 . . ?
C22 C23 H23 119.2 . . ?
C23 C24 C25 119.2(3) . . ?
C23 C24 H24 120.4 . . ?
C25 C24 H24 120.4 . . ?
C24 C25 C26 120.8(3) . . ?
C24 C25 H25 119.6 . . ?
C26 C25 H25 119.6 . . ?
C25 C26 C27 119.4(3) . . ?
C25 C26 H26 120.3 . . ?
C27 C26 H26 120.3 . . ?
O7 C27 C22 116.2(2) . . ?
O7 C27 C26 122.8(2) . . ?
C22 C27 C26 120.7(3) . . ?
C29 C28 C30 120.7(3) . . ?
C29 C28 O7 118.9(3) . . ?
C30 C28 O7 120.3(3) . . ?
C28 C29 C9 119.6(3) . 3_775 ?
C28 C29 H29 120.2 . . ?
C9 C29 H29 120.2 3_775 . ?
C28 C30 C10 119.8(3) . 3_775 ?
C28 C30 H30 120.1 . . ?
C10 C30 H30 120.1 3_775 . ?
O8 C31 O9 124.9(3) . . ?
O8 C31 C32 116.5(2) . . ?
O9 C31 C32 118.6(2) . . ?
C37 C32 C33 117.8(3) . . ?
C37 C32 C31 122.9(2) . . ?
C33 C32 C31 119.4(2) . . ?
C34 C33 C32 121.8(3) . . ?
C34 C33 H33 119.1 . . ?
C32 C33 H33 119.1 . . ?
C35 C34 C33 118.9(3) . . ?
C35 C34 H34 120.6 . . ?
C33 C34 H34 120.6 . . ?
C34 C35 C36 121.0(3) . . ?
C34 C35 H35 119.5 . . ?
C36 C35 H35 119.5 . . ?
C37 C36 C35 119.5(3) . . ?
C37 C36 H36 120.3 . . ?
C35 C36 H36 120.3 . . ?
C36 C37 O10 123.4(3) . . ?
C36 C37 C32 121.0(3) . . ?
O10 C37 C32 115.6(2) . . ?
C43 C38 C39 120.6(3) . . ?
C43 C38 O10 118.6(3) . . ?
C39 C38 O10 120.4(3) . . ?
C38 C39 C40 119.6(3) . . ?
C38 C39 H39 120.2 . . ?
C40 C39 H39 120.2 . . ?
C41 C40 C39 119.4(3) . . ?
C41 C40 H40 120.3 . . ?
C39 C40 H40 120.3 . . ?
C40 C41 O13 123.7(2) . 3_675 ?
C40 C41 C42 121.0(3) . . ?
O13 C41 C42 115.3(2) 3_675 . ?
C43 C42 C41 118.9(3) . . ?
C43 C42 H42 120.6 . . ?
C41 C42 H42 120.6 . . ?
C38 C43 C42 120.5(3) . . ?
C38 C43 H43 119.8 . . ?
C42 C43 H43 119.8 . . ?
O12 C44 O11 121.1(2) . . ?
O12 C44 C45 118.4(2) . . ?
O11 C44 C45 120.5(2) . . ?
C50 C45 C46 117.4(2) . . ?
C50 C45 C44 124.2(2) . . ?
C46 C45 C44 118.3(2) . . ?
C47 C46 C45 121.7(3) . . ?
C47 C46 H46 119.2 . . ?
C45 C46 H46 119.2 . . ?
C46 C47 C48 119.7(3) . . ?
C46 C47 H47 120.2 . . ?
C48 C47 H47 120.2 . . ?
C47 C48 C49 120.1(3) . . ?
C47 C48 H48 119.9 . . ?
C49 C48 H48 119.9 . . ?
C50 C49 C48 119.9(3) . . ?
C50 C49 H49 120.1 . . ?
C48 C49 H49 120.1 . . ?
C49 C50 O13 116.6(2) . . ?
C49 C50 C45 121.2(3) . . ?
O13 C50 C45 122.1(2) . . ?
N4 C51 C52 124.0(3) . . ?
N4 C51 H51 118.0 . . ?
C52 C51 H51 118.0 . . ?
C53 C52 C51 117.6(3) . . ?
C53 C52 H52 121.2 . . ?
C51 C52 H52 121.2 . . ?
C52 C53 C54 119.8(3) . . ?
C52 C53 H53 120.1 . . ?
C54 C53 H53 120.1 . . ?
C53 C54 C55 119.8(3) . . ?
C53 C54 H54 120.1 . . ?
C55 C54 H54 120.1 . . ?
N4 C55 C54 120.6(3) . . ?
N4 C55 C56 115.0(2) . . ?
C54 C55 C56 124.4(3) . . ?
N3 C56 C57 121.2(3) . . ?
N3 C56 C55 115.5(2) . . ?
C57 C56 C55 123.3(3) . . ?
C58 C57 C56 119.5(3) . . ?
C58 C57 H57 120.2 . . ?
C56 C57 H57 120.2 . . ?
C59 C58 C57 119.4(3) . . ?
C59 C58 H58 120.3 . . ?
C57 C58 H58 120.3 . . ?
C58 C59 C60 119.0(4) . . ?
C58 C59 H59 120.5 . . ?
C60 C59 H59 120.5 . . ?
N3 C60 C59 122.5(3) . . ?
N3 C60 H60 118.8 . . ?
C59 C60 H60 118.8 . . ?

loop_
_geom_bond_atom_site_label_1
_geom_bond_atom_site_label_2
_geom_bond_distance
_geom_bond_site_symmetry_2
_geom_bond_publ_flag
Mn1 O8 2.1338(18) . ?
Mn1 O4 2.1577(19) . ?
Mn1 O1 2.1988(18) . ?
Mn1 O5 2.2031(18) . ?
Mn1 N2 2.291(2) . ?
Mn1 N1 2.297(2) . ?
Mn2 O6 2.065(2) . ?
Mn2 O9 2.0887(18) . ?
Mn2 O11 2.2086(17) . ?
Mn2 N4 2.244(2) . ?
Mn2 N3 2.280(2) . ?
Mn2 O12 2.3337(18) . ?
O1 C1 1.259(3) . ?
O2 C1 1.238(3) . ?
O3 C8 1.379(3) . ?
O3 C7 1.390(3) . ?
O4 H1 0.851(17) . ?
O4 H4 0.828(16) . ?
O5 C21 1.241(3) . ?
O6 C21 1.254(3) . ?
O7 C27 1.380(3) . ?
O7 C28 1.397(3) . ?
O8 C31 1.245(3) . ?
O9 C31 1.257(3) . ?
O10 C37 1.375(3) . ?
O10 C38 1.396(3) . ?
O11 C44 1.263(3) . ?
O12 C44 1.248(3) . ?
O13 C41 1.381(3) 3_675 ?
O13 C50 1.384(3) . ?
N1 C20 1.335(3) . ?
N1 C16 1.347(3) . ?
N2 C11 1.334(3) . ?
N2 C15 1.347(3) . ?
N3 C60 1.341(4) . ?
N3 C56 1.344(3) . ?
N4 C51 1.334(4) . ?
N4 C55 1.343(3) . ?
C1 C2 1.521(3) . ?
C2 C3 1.385(3) . ?
C2 C7 1.388(3) . ?
C3 C4 1.377(4) . ?
C3 H3 0.9300 . ?
C4 C5 1.380(4) . ?
C4 H4A 0.9300 . ?
C5 C6 1.372(4) . ?
C5 H5 0.9300 . ?
C6 C7 1.382(3) . ?
C6 H6 0.9300 . ?
C8 C9 1.367(3) . ?
C8 C10 1.371(4) . ?
C9 C29 1.391(4) 3_775 ?
C9 H9 0.9300 . ?
C10 C30 1.378(4) 3_775 ?
C10 H10 0.9300 . ?
C11 C12 1.380(4) . ?
C11 H11 0.9300 . ?
C12 C13 1.360(4) . ?
C12 H12 0.9300 . ?
C13 C14 1.364(4) . ?
C13 H13 0.9300 . ?
C14 C15 1.387(4) . ?
C14 H14 0.9300 . ?
C15 C16 1.471(4) . ?
C16 C17 1.396(4) . ?
C17 C18 1.363(4) . ?
C17 H17 0.9300 . ?
C18 C19 1.365(4) . ?
C18 H18 0.9300 . ?
C19 C20 1.384(4) . ?
C19 H19 0.9300 . ?
C20 H20 0.9300 . ?
C21 C22 1.510(3) . ?
C22 C27 1.384(3) . ?
C22 C23 1.387(3) . ?
C23 C24 1.371(4) . ?
C23 H23 0.9300 . ?
C24 C25 1.374(4) . ?
C24 H24 0.9300 . ?
C25 C26 1.377(4) . ?
C25 H25 0.9300 . ?
C26 C27 1.387(4) . ?
C26 H26 0.9300 . ?
C28 C29 1.357(4) . ?
C28 C30 1.365(4) . ?
C29 C9 1.390(4) 3_775 ?
C29 H29 0.9300 . ?
C30 C10 1.378(4) 3_775 ?
C30 H30 0.9300 . ?
C31 C32 1.506(3) . ?
C32 C37 1.388(3) . ?
C32 C33 1.390(3) . ?
C33 C34 1.374(4) . ?
C33 H33 0.9300 . ?
C34 C35 1.369(4) . ?
C34 H34 0.9300 . ?
C35 C36 1.379(4) . ?
C35 H35 0.9300 . ?
C36 C37 1.374(4) . ?
C36 H36 0.9300 . ?
C38 C43 1.365(4) . ?
C38 C39 1.370(4) . ?
C39 C40 1.395(4) . ?
C39 H39 0.9300 . ?
C40 C41 1.366(3) . ?
C40 H40 0.9300 . ?
C41 O13 1.381(3) 3_675 ?
C41 C42 1.384(4) . ?
C42 C43 1.381(4) . ?
C42 H42 0.9300 . ?
C43 H43 0.9300 . ?
C44 C45 1.501(3) . ?
C45 C50 1.392(3) . ?
C45 C46 1.394(3) . ?
C46 C47 1.374(4) . ?
C46 H46 0.9300 . ?
C47 C48 1.375(4) . ?
C47 H47 0.9300 . ?
C48 C49 1.382(4) . ?
C48 H48 0.9300 . ?
C49 C50 1.379(4) . ?
C49 H49 0.9300 . ?
C51 C52 1.378(4) . ?
C51 H51 0.9300 . ?
C52 C53 1.355(4) . ?
C52 H52 0.9300 . ?
C53 C54 1.375(4) . ?
C53 H53 0.9300 . ?
C54 C55 1.385(4) . ?
C54 H54 0.9300 . ?
C55 C56 1.483(4) . ?
C56 C57 1.389(4) . ?
C57 C58 1.369(4) . ?
C57 H57 0.9300 . ?
C58 C59 1.361(5) . ?
C58 H58 0.9300 . ?
C59 C60 1.379(4) . ?
C59 H59 0.9300 . ?
C60 H60 0.9300 . ?
